data_7015912
loop_
_publ_author_name
'Wang, Guo-Liang'
'Lin, Yue-Jian'
'Jin, Guo-Xin'

_publ_section_title
;
 Self-assembly of 1D mixed-metal tubular network with coordination
 bonds through the interconnection of organometallic metallamacrocycles
 by Ag(i) centers.
;
_journal_issue 19
_journal_name_full 'Dalton transactions (Cambridge, England : 2003)'
_journal_page_first 5166
_journal_page_last 5169
_journal_paper_doi 10.1039/c1dt10245a
_journal_volume 40
_journal_year 2011
_chemical_formula_sum 'C104 H136 Ir4 N8 O30'
_chemical_formula_weight 2747.01
_chemical_name_systematic
;
?
;
_space_group_IT_number 88
_symmetry_cell_setting tetragonal
_symmetry_space_group_name_Hall '-I 4ad'
_symmetry_space_group_name_H-M 'I 41/a :2'
_atom_sites_solution_hydrogens geom
_atom_sites_solution_primary direct
_atom_sites_solution_secondary difmap
_audit_creation_method SHELXL-97
_cell_angle_alpha 90.00
_cell_angle_beta 90.00
_cell_angle_gamma 90.00
_cell_formula_units_Z 4
_cell_length_a 18.202(3)
_cell_length_b 18.202(3)
_cell_length_c 45.641(8)
_cell_measurement_reflns_used 9923
_cell_measurement_temperature 293(2)
_cell_measurement_theta_max 27.62
_cell_measurement_theta_min 2.24
_cell_volume 15121(4)
_computing_cell_refinement 'Bruker SAINT'
_computing_data_collection 'Bruker APEX2'
_computing_data_reduction 'Bruker SAINT'
_computing_molecular_graphics 'Bruker SHELXTL'
_computing_publication_material 'Bruker SHELXTL'
_computing_structure_refinement 'SHELXL-97 (Sheldrick, 1997)'
_computing_structure_solution 'SHELXS-97 (Sheldrick, 1990)'
_diffrn_ambient_temperature 293(2)
_diffrn_measured_fraction_theta_full 0.997
_diffrn_measured_fraction_theta_max 0.997
_diffrn_measurement_device_type 'Bruker APEX-II CCD'
_diffrn_measurement_method '\f and \w scans'
_diffrn_radiation_monochromator graphite
_diffrn_radiation_source 'fine-focus sealed tube'
_diffrn_radiation_type MoK\a
_diffrn_radiation_wavelength 0.71073
_diffrn_reflns_av_R_equivalents 0.0937
_diffrn_reflns_av_sigmaI/netI 0.0669
_diffrn_reflns_limit_h_max 23
_diffrn_reflns_limit_h_min -23
_diffrn_reflns_limit_k_max 16
_diffrn_reflns_limit_k_min -23
_diffrn_reflns_limit_l_max 56
_diffrn_reflns_limit_l_min -58
_diffrn_reflns_number 50466
_diffrn_reflns_theta_full 27.01
_diffrn_reflns_theta_max 27.01
_diffrn_reflns_theta_min 1.74
_diffrn_standards_decay_% 9.10
_exptl_absorpt_coefficient_mu 3.566
_exptl_absorpt_correction_T_max 0.7169
_exptl_absorpt_correction_T_min 0.6168
_exptl_absorpt_correction_type multi-scan
_exptl_absorpt_process_details sadabs
_exptl_crystal_colour yellow
_exptl_crystal_density_diffrn 1.207
_exptl_crystal_density_method 'not measured'
_exptl_crystal_description prism
_exptl_crystal_F_000 5456
_exptl_crystal_size_max 0.15
_exptl_crystal_size_mid 0.12
_exptl_crystal_size_min 0.10
_platon_squeeze_details
;
;
_refine_diff_density_max 2.964
_refine_diff_density_min -1.076
_refine_diff_density_rms 0.185
_refine_ls_extinction_method none
_refine_ls_goodness_of_fit_ref 1.055
_refine_ls_hydrogen_treatment mixed
_refine_ls_matrix_type full
_refine_ls_number_parameters 335
_refine_ls_number_reflns 8241
_refine_ls_number_restraints 3
_refine_ls_restrained_S_all 1.054
_refine_ls_R_factor_all 0.1031
_refine_ls_R_factor_gt 0.0660
_refine_ls_shift/su_max 0.002
_refine_ls_shift/su_mean 0.000
_refine_ls_structure_factor_coef Fsqd
_refine_ls_weighting_details 'calc w=1/[\s^2^(Fo^2^)+(0.1169P)^2^+0.0000P] where P=(Fo^2^+2Fc^2^)/3'
_refine_ls_weighting_scheme calc
_refine_ls_wR_factor_gt 0.1780
_refine_ls_wR_factor_ref 0.1986
_reflns_number_gt 5253
_reflns_number_total 8241
_reflns_threshold_expression >2sigma(I)
_cod_data_source_file c1dt10245a.txt
_cod_data_source_block 1
_cod_depositor_comments
;
The following automatic conversions were performed:
'_symmetry_cell_setting' value 'Tetragonal' changed to 'tetragonal'
according to '/home/saulius/struct/CIF-dictionaries/cif_core.dic'
dictionary named 'cif_core.dic' version 2.4.1 from 2010-06-29.

Automatic conversion script
Id: cif_fix_enum 1555 2011-01-17 13:19:09Z saulius 
;
_cod_original_sg_symbol_H-M I4(1)/a
_cod_database_code 7015912

loop_
_symmetry_equiv_pos_as_xyz
'x, y, z'
'-x+1/2, -y, z+1/2'
'-y+3/4, x+1/4, z+1/4'
'y+3/4, -x+3/4, z+3/4'
'x+1/2, y+1/2, z+1/2'
'-x+1, -y+1/2, z+1'
'-y+5/4, x+3/4, z+3/4'
'y+5/4, -x+5/4, z+5/4'
'-x, -y, -z'
'x-1/2, y, -z-1/2'
'y-3/4, -x-1/4, -z-1/4'
'-y-3/4, x-3/4, -z-3/4'
'-x+1/2, -y+1/2, -z+1/2'
'x, y+1/2, -z'
'y-1/4, -x+1/4, -z+1/4'
'-y-1/4, x-1/4, -z-1/4'

loop_
_atom_site_label
_atom_site_type_symbol
_atom_site_fract_x
_atom_site_fract_y
_atom_site_fract_z
_atom_site_U_iso_or_equiv
_atom_site_adp_type
_atom_site_occupancy
_atom_site_symmetry_multiplicity
_atom_site_calc_flag
_atom_site_refinement_flags
_atom_site_disorder_assembly
_atom_site_disorder_group
Ir1 Ir 0.792292(17) 0.59151(2) 0.085246(7) 0.04792(16) Uani 1 1 d . . .
N1 N 0.7349(3) 0.9603(3) 0.15293(14) 0.0396(14) Uani 1 1 d . . .
N2 N 0.5000 0.2500 0.0955(3) 0.080(4) Uani 1 2 d S . .
O1 O 0.7122(3) 0.6658(3) 0.09876(11) 0.0384(11) Uani 1 1 d . . .
O2 O 0.8186(3) 0.5856(3) 0.12944(11) 0.0428(13) Uani 1 1 d . . .
O3 O 0.7596(3) 0.6433(3) 0.21297(11) 0.0436(13) Uani 1 1 d . . .
H3A H 0.7540 0.6563 0.2300 0.028(19) Uiso 1 1 calc R . .
O4 O 0.7561(3) 0.8104(3) 0.22814(11) 0.0455(13) Uani 1 1 d . . .
O5 O 0.4454(7) 0.2400(5) 0.0813(3) 0.155(5) Uani 1 1 d . . .
O6 O 0.5000 0.2500 0.1202(3) 0.133(6) Uani 1 2 d S . .
C1 C 0.6464(5) 0.7541(5) 0.1244(2) 0.060(3) Uani 1 1 d . . .
H1A H 0.6177 0.7501 0.1069 0.08(3) Uiso 1 1 calc R . .
H1B H 0.6630 0.8039 0.1267 0.122 Uiso 1 1 calc R . .
H1C H 0.6170 0.7405 0.1410 0.09(4) Uiso 1 1 calc R . .
C2 C 0.7119(4) 0.7038(4) 0.12243(16) 0.0392(17) Uani 1 1 d . . .
C3 C 0.7639(4) 0.6982(4) 0.14550(15) 0.0355(16) Uani 1 1 d . . .
C4 C 0.8076(4) 0.6363(4) 0.14843(16) 0.0352(16) Uani 1 1 d . . .
C5 C 0.8484(4) 0.6205(4) 0.17616(16) 0.0423(18) Uani 1 1 d . . .
H5A H 0.9005 0.6256 0.1722 0.07(3) Uiso 1 1 calc R . .
H5B H 0.8397 0.5695 0.1813 0.032(19) Uiso 1 1 calc R . .
C6 C 0.8297(4) 0.6677(4) 0.20267(15) 0.0400(17) Uani 1 1 d . . .
C7 C 0.8263(4) 0.7471(4) 0.19166(16) 0.0395(17) Uani 1 1 d . . .
H7 H 0.8732 0.7584 0.1821 0.035(19) Uiso 1 1 calc R . .
C8 C 0.7623(3) 0.7610(3) 0.16853(12) 0.0173(11) Uiso 1 1 d . . .
H8A H 0.7149 0.7604 0.1787 0.04(2) Uiso 1 1 calc R . .
C9 C 0.7263(4) 0.8915(4) 0.16373(15) 0.0334(15) Uani 1 1 d . . .
H9A H 0.6875 0.8816 0.1764 0.08(3) Uiso 1 1 calc R . .
C10 C 0.7751(4) 0.8349(4) 0.15618(17) 0.0403(17) Uani 1 1 d . . .
C11 C 0.8311(4) 0.8489(5) 0.13708(17) 0.048(2) Uani 1 1 d . . .
H11A H 0.8631 0.8116 0.1315 0.071 Uiso 1 1 calc R . .
C12 C 0.8396(5) 0.9199(5) 0.1260(2) 0.055(2) Uani 1 1 d . . .
H12A H 0.8769 0.9307 0.1128 0.07(3) Uiso 1 1 calc R . .
C13 C 0.7910(5) 0.9744(5) 0.1353(2) 0.051(2) Uani 1 1 d . . .
H13A H 0.7982 1.0224 0.1289 0.06(3) Uiso 1 1 calc R . .
C14 C 0.8886(5) 0.6562(5) 0.22603(17) 0.054(2) Uani 1 1 d . . .
H14A H 0.8774 0.6858 0.2429 0.09(3) Uiso 1 1 calc R . .
H14B H 0.9356 0.6703 0.2183 0.08(3) Uiso 1 1 calc R . .
H14C H 0.8898 0.6054 0.2316 0.09(4) Uiso 1 1 calc R . .
C15 C 0.8162(5) 0.8011(4) 0.21745(17) 0.0442(18) Uani 1 1 d . . .
C16 C 0.8801(6) 0.8419(7) 0.2279(3) 0.079(3) Uani 1 1 d . . .
H16A H 0.8659 0.8728 0.2440 0.030(18) Uiso 1 1 calc R . .
H16B H 0.8992 0.8717 0.2123 0.11(5) Uiso 1 1 calc R . .
H16C H 0.9172 0.8081 0.2343 0.12(5) Uiso 1 1 calc R . .
C17 C 0.8079(6) 0.5567(8) 0.0414(2) 0.076(3) Uani 1 1 d . . .
C18 C 0.8669(6) 0.5313(7) 0.0585(2) 0.079(3) Uani 1 1 d . . .
C19 C 0.9048(5) 0.5943(7) 0.0699(2) 0.071(3) Uani 1 1 d . . .
C20 C 0.8682(5) 0.6571(6) 0.0608(2) 0.061(3) Uani 1 1 d . . .
C21 C 0.8086(5) 0.6345(7) 0.04248(19) 0.066(3) Uani 1 1 d . . .
C22 C 0.7531(7) 0.5092(13) 0.0239(4) 0.136(7) Uani 1 1 d . . .
H22A H 0.7721 0.5008 0.0045 0.18(7) Uiso 1 1 calc R . .
H22B H 0.7069 0.5343 0.0225 0.264 Uiso 1 1 calc R . .
H22C H 0.7463 0.4630 0.0336 0.19(10) Uiso 1 1 calc R . .
C23 C 0.8879(8) 0.4522(8) 0.0620(4) 0.130(7) Uani 1 1 d . . .
H23A H 0.9228 0.4390 0.0472 0.196 Uiso 1 1 calc R . .
H23B H 0.8450 0.4220 0.0602 0.196 Uiso 1 1 calc R . .
H23C H 0.9095 0.4450 0.0810 0.196 Uiso 1 1 calc R . .
C24 C 0.9716(5) 0.5893(7) 0.0902(2) 0.080(3) Uani 1 1 d . . .
H24A H 1.0158 0.5915 0.0788 0.119 Uiso 1 1 calc R . .
H24B H 0.9701 0.5438 0.1008 0.119 Uiso 1 1 calc R . .
H24C H 0.9708 0.6296 0.1038 0.119 Uiso 1 1 calc R . .
C25 C 0.8920(7) 0.7370(7) 0.0665(3) 0.084(4) Uani 1 1 d . . .
H25A H 0.9268 0.7519 0.0518 0.13(5) Uiso 1 1 calc R . .
H25B H 0.9143 0.7404 0.0855 0.028(18) Uiso 1 1 calc R . .
H25C H 0.8498 0.7686 0.0657 0.10(4) Uiso 1 1 calc R . .
C26 C 0.7558(7) 0.6891(9) 0.0276(3) 0.097(5) Uani 1 1 d . . .
H26A H 0.7737 0.7006 0.0083 0.06(3) Uiso 1 1 calc R . .
H26B H 0.7530 0.7333 0.0390 0.13(6) Uiso 1 1 calc R . .
H26C H 0.7079 0.6675 0.0261 0.191 Uiso 1 1 calc R . .
O7 O 0.5000 0.7500 0.0490(7) 0.278(14) Uani 1 2 d SD . .
H7A H 0.5000 0.7500 0.0669(8) 0.334 Uiso 1 2 d SD . .
H7B H 0.47(4) 0.78(3) 0.0443(12) 0.334 Uiso 0.50 1 d PD . .

loop_
_atom_site_aniso_label
_atom_site_aniso_U_11
_atom_site_aniso_U_22
_atom_site_aniso_U_33
_atom_site_aniso_U_23
_atom_site_aniso_U_13
_atom_site_aniso_U_12
Ir1 0.0428(2) 0.0686(3) 0.0323(2) -0.00807(14) -0.00053(13) -0.00581(15)
N1 0.042(4) 0.039(3) 0.038(3) -0.003(3) 0.000(3) -0.001(3)
N2 0.157(15) 0.051(7) 0.031(6) 0.000 0.000 0.013(8)
O1 0.040(3) 0.036(3) 0.039(3) -0.003(2) -0.006(2) 0.000(2)
O2 0.036(3) 0.058(3) 0.034(3) -0.010(2) -0.009(2) 0.010(2)
O3 0.051(3) 0.052(3) 0.028(3) 0.000(2) 0.001(2) -0.004(3)
O4 0.061(4) 0.050(3) 0.026(3) -0.003(2) 0.005(2) -0.002(3)
O5 0.232(13) 0.074(6) 0.160(10) -0.018(7) -0.109(9) 0.050(8)
O6 0.158(14) 0.171(15) 0.070(9) 0.000 0.000 -0.082(12)
C1 0.065(6) 0.061(6) 0.053(6) -0.012(4) -0.025(5) 0.011(5)
C2 0.033(4) 0.049(5) 0.036(4) 0.012(3) 0.001(3) -0.005(3)
C3 0.035(4) 0.038(4) 0.033(4) 0.001(3) 0.000(3) 0.007(3)
C4 0.033(4) 0.038(4) 0.035(4) -0.002(3) 0.001(3) 0.001(3)
C5 0.050(5) 0.051(5) 0.027(4) 0.002(3) -0.002(3) 0.004(4)
C6 0.050(5) 0.049(5) 0.021(3) 0.003(3) 0.001(3) 0.011(4)
C7 0.032(4) 0.054(5) 0.033(4) -0.001(3) -0.006(3) 0.001(3)
C9 0.044(4) 0.035(4) 0.022(3) 0.000(3) -0.006(3) -0.004(3)
C10 0.041(4) 0.043(4) 0.037(4) 0.002(3) -0.003(3) 0.003(3)
C11 0.046(5) 0.058(5) 0.039(4) 0.004(4) 0.004(4) 0.009(4)
C12 0.055(5) 0.053(5) 0.057(6) 0.016(4) 0.010(4) -0.004(4)
C13 0.053(5) 0.044(5) 0.056(5) 0.014(4) -0.002(4) -0.005(4)
C14 0.071(6) 0.068(6) 0.023(4) 0.003(4) -0.011(4) 0.012(5)
C15 0.054(5) 0.046(5) 0.033(4) 0.004(3) -0.006(4) 0.002(4)
C16 0.068(7) 0.088(8) 0.082(8) -0.041(7) -0.002(6) -0.006(7)
C17 0.071(7) 0.124(10) 0.033(5) -0.041(6) 0.011(5) -0.019(7)
C18 0.056(6) 0.108(9) 0.072(7) -0.040(7) 0.020(5) 0.001(6)
C19 0.051(6) 0.119(10) 0.043(5) -0.035(6) 0.009(4) -0.021(6)
C20 0.046(5) 0.081(7) 0.057(6) 0.005(5) 0.004(4) -0.027(5)
C21 0.044(5) 0.126(10) 0.029(4) -0.005(5) 0.004(4) -0.024(6)
C22 0.083(10) 0.23(2) 0.093(10) -0.104(13) -0.001(8) -0.031(11)
C23 0.088(9) 0.145(14) 0.158(15) -0.089(12) 0.062(10) -0.008(9)
C24 0.039(5) 0.123(10) 0.077(7) -0.007(7) -0.005(5) -0.006(6)
C25 0.071(8) 0.116(10) 0.065(7) 0.022(7) -0.011(6) -0.026(7)
C26 0.084(9) 0.151(13) 0.056(7) 0.034(9) -0.017(6) -0.024(8)
O7 0.20(3) 0.35(6) 0.28(3) 0.000 0.000 0.01(3)

loop_
_atom_type_symbol
_atom_type_description
_atom_type_scat_dispersion_real
_atom_type_scat_dispersion_imag
_atom_type_scat_source
C C 0.0033 0.0016 'International Tables Vol C Tables 4.2.6.8 and 6.1.1.4'
H H 0.0000 0.0000 'International Tables Vol C Tables 4.2.6.8 and 6.1.1.4'
N N 0.0061 0.0033 'International Tables Vol C Tables 4.2.6.8 and 6.1.1.4'
O O 0.0106 0.0060 'International Tables Vol C Tables 4.2.6.8 and 6.1.1.4'
Ir Ir -1.4442 7.9887 'International Tables Vol C Tables 4.2.6.8 and 6.1.1.4'

loop_
_geom_angle_atom_site_label_1
_geom_angle_atom_site_label_2
_geom_angle_atom_site_label_3
_geom_angle
_geom_angle_site_symmetry_1
_geom_angle_site_symmetry_3
_geom_angle_publ_flag
O2 Ir1 O1 84.7(2) . . ?
O2 Ir1 N1 83.1(2) . 15_565 ?
O1 Ir1 N1 81.8(2) . 15_565 ?
O2 Ir1 C17 150.6(4) . . ?
O1 Ir1 C17 124.6(4) . . ?
N1 Ir1 C17 98.0(4) 15_565 . ?
O2 Ir1 C21 151.6(3) . . ?
O1 Ir1 C21 97.5(4) . . ?
N1 Ir1 C21 125.2(3) 15_565 . ?
C17 Ir1 C21 39.0(5) . . ?
O2 Ir1 C18 112.6(4) . . ?
O1 Ir1 C18 161.9(4) . . ?
N1 Ir1 C18 105.0(4) 15_565 . ?
C17 Ir1 C18 38.6(4) . . ?
C21 Ir1 C18 64.7(5) . . ?
O2 Ir1 C20 112.8(3) . . ?
O1 Ir1 C20 104.1(3) . . ?
N1 Ir1 C20 163.2(3) 15_565 . ?
C17 Ir1 C20 65.6(4) . . ?
C21 Ir1 C20 39.2(3) . . ?
C18 Ir1 C20 64.9(5) . . ?
O2 Ir1 C19 95.6(3) . . ?
O1 Ir1 C19 138.0(4) . . ?
N1 Ir1 C19 140.1(4) 15_565 . ?
C17 Ir1 C19 64.8(4) . . ?
C21 Ir1 C19 64.0(4) . . ?
C18 Ir1 C19 39.0(4) . . ?
C20 Ir1 C19 37.6(4) . . ?
C13 N1 C9 119.2(7) . . ?
C13 N1 Ir1 121.7(5) . 12_766 ?
C9 N1 Ir1 119.0(5) . 12_766 ?
O6 N2 O5 122.7(9) . 6_554 ?
O6 N2 O5 122.7(9) . . ?
O5 N2 O5 114.6(18) 6_554 . ?
C2 O1 Ir1 127.1(5) . . ?
C4 O2 Ir1 125.7(5) . . ?
O1 C2 C3 125.7(7) . . ?
O1 C2 C1 112.5(7) . . ?
C3 C2 C1 121.7(7) . . ?
C4 C3 C2 120.8(7) . . ?
C4 C3 C8 123.0(6) . . ?
C2 C3 C8 115.9(6) . . ?
O2 C4 C3 127.6(7) . . ?
O2 C4 C5 110.8(6) . . ?
C3 C4 C5 121.6(7) . . ?
C4 C5 C6 116.9(6) . . ?
O3 C6 C5 106.5(6) . . ?
O3 C6 C14 110.7(6) . . ?
C5 C6 C14 108.8(6) . . ?
O3 C6 C7 111.4(6) . . ?
C5 C6 C7 106.3(6) . . ?
C14 C6 C7 112.7(7) . . ?
C6 C7 C15 110.8(6) . . ?
C6 C7 C8 113.4(6) . . ?
C15 C7 C8 108.5(6) . . ?
C10 C8 C3 114.1(5) . . ?
C10 C8 C7 106.4(5) . . ?
C3 C8 C7 108.5(5) . . ?
N1 C9 C10 121.1(7) . . ?
C11 C10 C9 119.5(7) . . ?
C11 C10 C8 122.1(7) . . ?
C9 C10 C8 118.3(6) . . ?
C10 C11 C12 119.1(8) . . ?
C13 C12 C11 118.6(8) . . ?
N1 C13 C12 122.3(8) . . ?
O4 C15 C16 121.2(8) . . ?
O4 C15 C7 120.2(7) . . ?
C16 C15 C7 118.6(8) . . ?
C18 C17 C21 107.5(9) . . ?
C18 C17 C22 126.7(14) . . ?
C21 C17 C22 125.7(14) . . ?
C18 C17 Ir1 71.1(5) . . ?
C21 C17 Ir1 70.7(5) . . ?
C22 C17 Ir1 124.8(8) . . ?
C17 C18 C19 107.8(11) . . ?
C17 C18 C23 124.8(12) . . ?
C19 C18 C23 127.2(12) . . ?
C17 C18 Ir1 70.3(6) . . ?
C19 C18 Ir1 71.8(6) . . ?
C23 C18 Ir1 126.5(8) . . ?
C20 C19 C18 108.6(10) . . ?
C20 C19 C24 127.7(10) . . ?
C18 C19 C24 123.6(12) . . ?
C20 C19 Ir1 70.3(5) . . ?
C18 C19 Ir1 69.2(5) . . ?
C24 C19 Ir1 123.6(7) . . ?
C19 C20 C21 107.5(9) . . ?
C19 C20 C25 126.3(9) . . ?
C21 C20 C25 125.9(11) . . ?
C19 C20 Ir1 72.1(6) . . ?
C21 C20 Ir1 69.8(5) . . ?
C25 C20 Ir1 128.3(8) . . ?
C17 C21 C20 108.4(10) . . ?
C17 C21 C26 128.6(10) . . ?
C20 C21 C26 123.0(11) . . ?
C17 C21 Ir1 70.3(6) . . ?
C20 C21 Ir1 71.1(5) . . ?
C26 C21 Ir1 123.8(7) . . ?

loop_
_geom_bond_atom_site_label_1
_geom_bond_atom_site_label_2
_geom_bond_distance
_geom_bond_site_symmetry_2
_geom_bond_publ_flag
Ir1 O2 2.076(5) . ?
Ir1 O1 2.082(5) . ?
Ir1 N1 2.110(6) 15_565 ?
Ir1 C17 2.119(8) . ?
Ir1 C21 2.123(9) . ?
Ir1 C18 2.129(9) . ?
Ir1 C20 2.141(9) . ?
Ir1 C19 2.164(9) . ?
N1 C13 1.326(10) . ?
N1 C9 1.355(9) . ?
N1 Ir1 2.110(6) 12_766 ?
N2 O6 1.127(16) . ?
N2 O5 1.199(11) 6_554 ?
N2 O5 1.199(11) . ?
O1 C2 1.282(9) . ?
O2 C4 1.282(9) . ?
O3 C6 1.430(9) . ?
O4 C15 1.210(10) . ?
C1 C2 1.505(12) . ?
C2 C3 1.420(10) . ?
C3 C4 1.385(10) . ?
C3 C8 1.553(9) . ?
C4 C5 1.495(10) . ?
C5 C6 1.523(10) . ?
C6 C14 1.525(10) . ?
C6 C7 1.532(11) . ?
C7 C15 1.544(11) . ?
C7 C8 1.593(9) . ?
C8 C10 1.478(9) . ?
C9 C10 1.403(10) . ?
C10 C11 1.364(11) . ?
C11 C12 1.397(12) . ?
C12 C13 1.395(13) . ?
C15 C16 1.460(13) . ?
C17 C18 1.405(16) . ?
C17 C21 1.417(17) . ?
C17 C22 1.543(15) . ?
C18 C19 1.435(15) . ?
C18 C23 1.499(19) . ?
C19 C20 1.387(15) . ?
C19 C24 1.533(14) . ?
C20 C21 1.429(12) . ?
C20 C25 1.540(15) . ?
C21 C26 1.541(16) . ?

loop_
_platon_squeeze_void_nr
_platon_squeeze_void_average_x
_platon_squeeze_void_average_y
_platon_squeeze_void_average_z
_platon_squeeze_void_volume
_platon_squeeze_void_count_electrons
1 -0.012 0.003 0.005 6387.6 477.8
